data_7717107
loop_
_publ_author_name
'Horniichuk, Oleksandr Ye'
'Vendier, Laure'
'Salmon, Lionel'
'Bousseksou, Azzedine'

_publ_section_title
;
 Gradual spin crossover behavior encompasing room temperature in an
 iron(II) complex based on a heteroscorpionate ligand.
;
_journal_issue 41
_journal_name_full 'Dalton transactions (Cambridge, England : 2003)'
_journal_page_first 17083
_journal_page_last 17096
_journal_paper_doi 10.1039/d4dt02244k
_journal_volume 53
_journal_year 2024
_chemical_formula_moiety 'C16 H20 B2 Fe N16'
_chemical_formula_sum 'C16 H20 B2 Fe N16'
_chemical_formula_weight 513.92
_space_group_IT_number 14
_space_group_name_Hall '-P 2yn'
_space_group_name_H-M_alt 'P 1 21/n 1'
_symmetry_cell_setting monoclinic
_symmetry_space_group_name_Hall '-P 2yn'
_symmetry_space_group_name_H-M 'P 1 21/n 1'
_atom_sites_solution_hydrogens difmap
_atom_sites_solution_primary direct
_audit_update_record
;
2024-07-18 deposited with the CCDC.	2024-09-26 downloaded from the CCDC.
;
_cell_angle_alpha 90
_cell_angle_beta 94.662(2)
_cell_angle_gamma 90
_cell_formula_units_Z 4
_cell_length_a 10.6457(2)
_cell_length_b 16.6839(5)
_cell_length_c 13.0720(3)
_cell_measurement_reflns_used 7649
_cell_measurement_temperature 393
_cell_measurement_theta_max 76.39
_cell_measurement_theta_min 4.29
_cell_volume 2314.06(10)
_computing_cell_refinement
; 
 CrysAlisPro 1.171.41.120a (Rigaku OD, 2021)
;
_computing_data_collection 'CrysAlisPro 1.171.41.120a (Rigaku OD, 2021)'
_computing_data_reduction
; 
 CrysAlisPro 1.171.41.120a (Rigaku OD, 2021)
;
_computing_molecular_graphics 'CAMERON (Watkin et al., 1996)'
_computing_publication_material 'CRYSTALS (Betteridge et al., 2003)'
_computing_structure_refinement 'CRYSTALS (Betteridge et al., 2003)'
_computing_structure_solution 'SHELXT (Sheldrick, 2015)'
_diffrn_ambient_temperature 393
_diffrn_detector 'Hybrid Pixel Array Detector'
_diffrn_detector_area_resol_mean 10.0000
_diffrn_detector_type HyPix
_diffrn_measured_fraction_theta_full 0.995
_diffrn_measured_fraction_theta_max 0.931
_diffrn_measurement_device 'four-circle diffractometer'
_diffrn_measurement_device_type 'XtaLAB Synergy, Dualflex, HyPix'
_diffrn_measurement_method '\f & \w scans'
_diffrn_radiation_monochromator mirror
_diffrn_radiation_probe x-ray
_diffrn_radiation_type 'Cu K\a'
_diffrn_radiation_wavelength 1.54184
_diffrn_reflns_av_R_equivalents 0.031
_diffrn_reflns_av_unetI/netI 0.048
_diffrn_reflns_limit_h_max 13
_diffrn_reflns_limit_h_min -13
_diffrn_reflns_limit_k_max 20
_diffrn_reflns_limit_k_min -18
_diffrn_reflns_limit_l_max 14
_diffrn_reflns_limit_l_min -16
_diffrn_reflns_number 18004
_diffrn_reflns_theta_full 66.9692
_diffrn_reflns_theta_max 77.509
_diffrn_reflns_theta_min 4.306
_diffrn_source 'micro-focus sealed X-ray tube'
_diffrn_source_type 'PhotonJet (Cu) X-ray Source'
_diffrn_standards_number 0
_exptl_absorpt_coefficient_mu 5.584
_exptl_absorpt_correction_T_max 0.99
_exptl_absorpt_correction_T_min 0.81
_exptl_absorpt_correction_type multi-scan
_exptl_absorpt_process_details
; 
 CrysAlisPro 1.171.41.120a (Rigaku OD, 2021)
;
_exptl_crystal_colour blue
_exptl_crystal_density_diffrn 1.475
_exptl_crystal_density_meas ?
_exptl_crystal_density_method 'not measured'
_exptl_crystal_description parallelepiped
_exptl_crystal_F_000 1056
_exptl_crystal_size_max 0.110
_exptl_crystal_size_mid 0.070
_exptl_crystal_size_min 0.020
_refine_diff_density_max 0.46
_refine_diff_density_min -0.74
_refine_ls_extinction_method None
_refine_ls_goodness_of_fit_ref 1.0248
_refine_ls_hydrogen_treatment mixed
_refine_ls_matrix_type full
_refine_ls_number_parameters 332
_refine_ls_number_reflns 4321
_refine_ls_number_restraints 16
_refine_ls_R_factor_all 0.0572
_refine_ls_R_factor_gt 0.0471
_refine_ls_shift/su_max 0.0061984
_refine_ls_shift/su_mean 0.0002847
_refine_ls_structure_factor_coef Fsqd
_refine_ls_weighting_details
;
 Method= Modified Sheldrick 
 w=1/[\s^2^(F^2^) + ( 0.08P)^2^ + 1.82P] 
 ,where P=(max(Fo^2^,0) + 2Fc^2^)/3 
;
_refine_ls_weighting_scheme calc
_refine_ls_wR_factor_all 0.1498
_refine_ls_wR_factor_gt 0.1427
_refine_ls_wR_factor_ref 0.1498
_reflns_limit_h_max 13
_reflns_limit_h_min -13
_reflns_limit_k_max 20
_reflns_limit_k_min 0
_reflns_limit_l_max 16
_reflns_limit_l_min 0
_reflns_number_gt 3557
_reflns_number_total 4588
_reflns_threshold_expression I>2.0\s(I)
_oxford_diffrn_Wilson_B_factor 0.00
_oxford_diffrn_Wilson_scale 0.00
_oxford_refine_ls_r_factor_ref 0.0572
_oxford_refine_ls_scale 0.3953(8)
_oxford_reflns_number_all 4321
_cod_data_source_file d4dt02244k2.cif
_cod_data_source_block OH184-393K
_cod_depositor_comments
;
The following automatic conversions were performed:

data item '_exptl_crystal_density_meas' value 'not measured' was
changed to '?' -- the value is perceived as not measured.

Automatic conversion script
Id: cif_fix_values 8170 2020-07-09 18:12:32Z antanas 

 Adding full bibliography for 7717105--7717112.cif.
;
_cod_original_sg_symbol_H-M 'P 1 21/n 1 '
_cod_database_code 7717107
_oxford_refine_reflns_threshold_expression I>-3.0\s(I)
_oxford_refine_ls_r_factor_all 0.0572
_oxford_refine_ls_wr_factor_all 0.1498

loop_
_symmetry_equiv_pos_as_xyz
x,y,z
-x,-y,-z
-x+1/2,y+1/2,-z+1/2
x+1/2,-y+1/2,z+1/2

loop_
_atom_site_label
_atom_site_type_symbol
_atom_site_fract_x
_atom_site_fract_y
_atom_site_fract_z
_atom_site_U_iso_or_equiv
_atom_site_occupancy
_atom_site_adp_type
_atom_site_refinement_flags_posn
_atom_site_refinement_flags_adp
_atom_site_refinement_flags_occupancy
_atom_site_disorder_assembly
_atom_site_disorder_group
_atom_site_attached_hydrogens
Fe1 Fe 0.64597(4) 0.65709(3) 0.33801(3) 0.0468 1.0000 Uani . . . . . .
N6 N 0.4608(2) 0.61240(17) 0.3007(2) 0.0488 1.0000 Uani . . . . . .
N3 N 0.6355(2) 0.56134(17) 0.13787(19) 0.0458 1.0000 Uani . . . . . .
N14 N 0.8318(2) 0.70236(19) 0.3723(2) 0.0542 1.0000 Uani . . . . . .
N1 N 0.6559(3) 0.47748(16) 0.2962(2) 0.0483 1.0000 Uani . . . . . .
N13 N 0.8443(2) 0.76951(17) 0.4329(2) 0.0489 1.0000 Uani . . . . . .
N5 N 0.4487(2) 0.54307(16) 0.2428(2) 0.0464 1.0000 Uani . . . . . .
N10 N 0.6187(3) 0.67853(17) 0.4979(2) 0.0508 1.0000 Uani . . . . . .
N9 N 0.6630(3) 0.74903(17) 0.5401(2) 0.0498 1.0000 Uani . . . . . .
N2 N 0.6971(3) 0.53316(19) 0.3679(2) 0.0568 1.0000 Uani . . . . . .
N4 N 0.6816(3) 0.63183(17) 0.1791(2) 0.0499 1.0000 Uani . . . . . .
N11 N 0.6336(3) 0.83579(17) 0.3844(3) 0.0538 1.0000 Uani . . . . . .
N12 N 0.5880(3) 0.78108(18) 0.3134(2) 0.0548 1.0000 Uani . . . . . .
N7 N 0.2586(3) 0.5743(2) 0.2860(2) 0.0581 1.0000 Uani . . . . . .
N15 N 1.0364(3) 0.7266(2) 0.4120(3) 0.0619 1.0000 Uani . . . . . .
C10 C 0.5846(5) 0.6807(3) 0.6638(3) 0.0835 1.0000 Uani . . . . . .
H10 H 0.5580 0.6657 0.7274 0.0986 1.0000 Uiso . . . . . .
C15 C 0.9499(3) 0.6788(2) 0.3627(3) 0.0534 1.0000 Uani D . . . . .
C3 C 0.7091(4) 0.4067(2) 0.3207(3) 0.0627 1.0000 Uani . . . . . .
H31 H 0.6966 0.3593 0.2836 0.0747 1.0000 Uiso . . . . . .
C11 C 0.6425(4) 0.7506(3) 0.6394(3) 0.0672 1.0000 Uani . . . . . .
H111 H 0.6641 0.7923 0.6845 0.0814 1.0000 Uiso . . . . . .
C6 C 0.6774(4) 0.5511(2) 0.0445(3) 0.0564 1.0000 Uani . . . . . .
H61 H 0.6588 0.5077 0.0014 0.0675 1.0000 Uiso . . . . . .
C8 C 0.3284(3) 0.5227(2) 0.2364(3) 0.0536 1.0000 Uani . . . . . .
H8 H 0.2960 0.4779 0.2016 0.0643 1.0000 Uiso . . . . . .
C4 C 0.7513(4) 0.6634(2) 0.1089(3) 0.0633 1.0000 Uani . . . . . .
H41 H 0.7941 0.7118 0.1169 0.0754 1.0000 Uiso . . . . . .
C7 C 0.3445(3) 0.6282(2) 0.3247(2) 0.0470 1.0000 Uani D . . . . .
C16 C 0.9669(3) 0.7816(2) 0.4544(3) 0.0565 1.0000 Uani . . . . . .
H16 H 1.0007 0.8230 0.4952 0.0675 1.0000 Uiso . . . . . .
N16 N 0.9788(3) 0.6122(3) 0.3095(4) 0.0831 1.0000 Uani D . . . . .
H3 H 1.0635(15) 0.600(2) 0.305(4) 0.099(2) 1.0000 Uiso D . . . . .
H6 H 0.914(2) 0.5777(19) 0.287(4) 0.099(2) 1.0000 Uiso D . . . . .
N8 N 0.3149(3) 0.6931(2) 0.3801(3) 0.0680 1.0000 Uani D . . . . .
H4 H 0.3818(19) 0.7302(18) 0.410(3) 0.083(2) 1.0000 Uiso D . . . . .
H5 H 0.2324(17) 0.700(2) 0.397(3) 0.082(2) 1.0000 Uiso D . . . . .
C14 C 0.5746(4) 0.9066(2) 0.3661(4) 0.0693 1.0000 Uani . . . . . .
H14 H 0.5904 0.9535 0.4031 0.0831 1.0000 Uiso . . . . . .
B2 B 0.7279(4) 0.8104(2) 0.4738(3) 0.0519 1.0000 Uani . . . . . .
H2 H 0.7537 0.8573 0.5153 0.0627 1.0000 Uiso . . . . . .
B1 B 0.5664(4) 0.5019(2) 0.2042(3) 0.0474 1.0000 Uani . . . . . .
H1 H 0.5409 0.4544 0.1635 0.0567 1.0000 Uiso . . . . . .
C9 C 0.5730(4) 0.6376(2) 0.5733(3) 0.0665 1.0000 Uani . . . . . .
H9 H 0.5389 0.5863 0.5662 0.0787 1.0000 Uiso . . . . . .
C2 C 0.7846(4) 0.4146(3) 0.4086(3) 0.0742 1.0000 Uani . . . . . .
H21 H 0.8328 0.3755 0.4431 0.0879 1.0000 Uiso . . . . . .
C1 C 0.7736(4) 0.4929(3) 0.4344(3) 0.0710 1.0000 Uani . . . . . .
H11 H 0.8157 0.5161 0.4925 0.0860 1.0000 Uiso . . . . . .
C12 C 0.5020(4) 0.8195(3) 0.2531(3) 0.0686 1.0000 Uani . . . . . .
H12 H 0.4561 0.7968 0.1963 0.0825 1.0000 Uiso . . . . . .
C13 C 0.4888(4) 0.8980(3) 0.2842(4) 0.0811 1.0000 Uani . . . . . .
H13 H 0.4329 0.9365 0.2558 0.0967 1.0000 Uiso . . . . . .
C5 C 0.7520(4) 0.6153(3) 0.0240(3) 0.0652 1.0000 Uani . . . . . .
H51 H 0.7934 0.6245 -0.0349 0.0778 1.0000 Uiso . . . . . .

loop_
_atom_site_aniso_label
_atom_site_aniso_U_11
_atom_site_aniso_U_22
_atom_site_aniso_U_33
_atom_site_aniso_U_23
_atom_site_aniso_U_13
_atom_site_aniso_U_12
Fe1 0.0360(3) 0.0538(3) 0.0510(3) -0.0060(2) 0.00504(19) -0.00245(19)
N6 0.0338(13) 0.0530(16) 0.0606(16) -0.0122(13) 0.0089(11) -0.0038(11)
N3 0.0436(14) 0.0515(15) 0.0430(13) -0.0035(12) 0.0080(11) 0.0042(12)
N14 0.0350(14) 0.0649(18) 0.0632(17) -0.0142(15) 0.0060(12) -0.0042(13)
N1 0.0481(15) 0.0443(15) 0.0535(15) 0.0006(12) 0.0113(12) 0.0053(12)
N13 0.0365(14) 0.0500(15) 0.0600(16) -0.0013(13) 0.0029(12) -0.0079(11)
N5 0.0380(13) 0.0484(15) 0.0527(15) -0.0072(12) 0.0030(11) -0.0031(11)
N10 0.0538(16) 0.0513(16) 0.0486(15) -0.0101(12) 0.0114(12) -0.0136(13)
N9 0.0488(16) 0.0516(16) 0.0496(15) -0.0106(12) 0.0076(12) -0.0094(12)
N2 0.0522(16) 0.0609(18) 0.0562(16) 0.0004(14) -0.0028(13) 0.0071(14)
N4 0.0482(15) 0.0522(16) 0.0499(15) -0.0033(13) 0.0079(12) -0.0063(13)
N11 0.0456(15) 0.0452(15) 0.0716(19) -0.0012(14) 0.0108(13) -0.0023(12)
N12 0.0472(16) 0.0558(17) 0.0610(17) 0.0027(14) 0.0028(13) -0.0029(13)
N7 0.0353(14) 0.0688(19) 0.0707(18) -0.0045(15) 0.0078(13) -0.0061(13)
N15 0.0363(15) 0.070(2) 0.079(2) 0.0004(17) 0.0026(14) -0.0056(14)
C10 0.110(4) 0.091(3) 0.053(2) -0.005(2) 0.027(2) -0.030(3)
C15 0.0337(16) 0.067(2) 0.060(2) -0.0017(17) 0.0061(14) -0.0033(15)
C3 0.065(2) 0.052(2) 0.074(2) 0.0095(18) 0.0256(19) 0.0108(18)
C11 0.074(3) 0.078(3) 0.051(2) -0.0188(19) 0.0097(18) -0.016(2)
C6 0.061(2) 0.063(2) 0.0458(17) -0.0026(16) 0.0091(15) 0.0176(17)
C8 0.0391(17) 0.057(2) 0.064(2) -0.0076(17) 0.0019(15) -0.0091(15)
C4 0.057(2) 0.069(2) 0.064(2) 0.0100(19) 0.0067(18) -0.0056(18)
C7 0.0349(16) 0.0550(19) 0.0512(17) 0.0019(15) 0.0053(13) 0.0008(14)
C16 0.0377(17) 0.060(2) 0.071(2) 0.0033(18) -0.0012(15) -0.0125(15)
N16 0.0431(17) 0.087(3) 0.120(3) -0.035(2) 0.0141(19) 0.0003(17)
N8 0.0442(16) 0.075(2) 0.087(2) -0.0186(19) 0.0168(16) 0.0007(16)
C14 0.059(2) 0.051(2) 0.099(3) 0.001(2) 0.018(2) 0.0040(18)
B2 0.046(2) 0.051(2) 0.060(2) -0.0106(18) 0.0072(17) -0.0087(16)
B1 0.0451(19) 0.0450(19) 0.053(2) -0.0087(16) 0.0088(16) 0.0003(15)
C9 0.082(3) 0.062(2) 0.058(2) -0.0019(18) 0.0160(19) -0.021(2)
C2 0.071(3) 0.078(3) 0.075(3) 0.029(2) 0.013(2) 0.024(2)
C1 0.062(2) 0.091(3) 0.059(2) 0.014(2) -0.0008(18) 0.008(2)
C12 0.051(2) 0.081(3) 0.073(2) 0.018(2) -0.0008(18) -0.002(2)
C13 0.057(2) 0.073(3) 0.112(4) 0.023(3) 0.003(2) 0.011(2)
C5 0.068(2) 0.076(3) 0.054(2) 0.0094(19) 0.0227(18) 0.011(2)

loop_
_atom_type_symbol
_atom_type_scat_dispersion_real
_atom_type_scat_dispersion_imag
_atom_type_scat_Cromer_Mann_a1
_atom_type_scat_Cromer_Mann_b1
_atom_type_scat_Cromer_Mann_a2
_atom_type_scat_Cromer_Mann_b2
_atom_type_scat_Cromer_Mann_a3
_atom_type_scat_Cromer_Mann_b3
_atom_type_scat_Cromer_Mann_a4
_atom_type_scat_Cromer_Mann_b4
_atom_type_scat_Cromer_Mann_c
_atom_type_scat_source
C 0.0030 0.0020 2.3100 20.8439 1.0200 10.2075 1.5886 0.5687 0.8650 51.6512 0.2156 'International Tables Vol C 4.2.6.8 and 6.1.1.4'
H 0.0000 0.0000 0.4930 10.5109 0.3229 26.1257 0.1402 3.1424 0.0408 57.7998 0.0030 'International Tables Vol C 4.2.6.8 and 6.1.1.4'
N 0.0060 0.0030 12.2126 0.0057 3.1322 9.8933 2.0125 28.9975 1.1663 0.5826 -11.5290 'International Tables Vol C 4.2.6.8 and 6.1.1.4'
Fe 0.3460 0.8440 11.7695 4.7611 7.3573 0.3072 3.5222 15.3535 2.3045 76.8805 1.0369 'International Tables Vol C 4.2.6.8 and 6.1.1.4'
B 0.0010 0.0010 2.0545 23.2185 1.3326 1.0210 1.0979 60.3498 0.7068 0.1403 -0.1932 'International Tables Vol C 4.2.6.8 and 6.1.1.4'

loop_
_geom_angle_atom_site_label_1
_geom_angle_site_symmetry_1
_geom_angle_atom_site_label_2
_geom_angle_site_symmetry_2
_geom_angle_atom_site_label_3
_geom_angle_site_symmetry_3
_geom_angle
_geom_angle_publ_flag
N6 . Fe1 . N14 . 178.89(11) yes
N6 . Fe1 . N10 . 94.88(11) yes
N14 . Fe1 . N10 . 86.16(11) yes
N6 . Fe1 . N2 . 85.50(11) yes
N14 . Fe1 . N2 . 94.86(12) yes
N10 . Fe1 . N2 . 92.01(12) yes
N6 . Fe1 . N4 . 86.77(11) yes
N14 . Fe1 . N4 . 92.21(11) yes
N10 . Fe1 . N4 . 177.15(11) yes
N2 . Fe1 . N4 . 85.79(11) yes
N6 . Fe1 . N12 . 93.03(11) yes
N14 . Fe1 . N12 . 86.65(11) yes
N10 . Fe1 . N12 . 85.82(12) yes
N2 . Fe1 . N12 . 177.28(11) yes
N4 . Fe1 . N12 . 96.42(11) yes
Fe1 . N6 . N5 . 117.53(18) yes
Fe1 . N6 . C7 . 137.8(2) yes
N5 . N6 . C7 . 104.4(3) yes
N4 . N3 . C6 . 109.4(3) yes
N4 . N3 . B1 . 120.2(2) yes
C6 . N3 . B1 . 129.6(3) yes
Fe1 . N14 . N13 . 117.08(19) yes
Fe1 . N14 . C15 . 137.9(2) yes
N13 . N14 . C15 . 104.3(3) yes
N2 . N1 . C3 . 109.3(3) yes
N2 . N1 . B1 . 120.2(3) yes
C3 . N1 . B1 . 130.5(3) yes
N14 . N13 . C16 . 107.1(3) yes
N14 . N13 . B2 . 121.1(2) yes
C16 . N13 . B2 . 131.3(3) yes
N6 . N5 . C8 . 107.2(3) yes
N6 . N5 . B1 . 120.5(2) yes
C8 . N5 . B1 . 132.2(3) yes
Fe1 . N10 . N9 . 117.6(2) yes
Fe1 . N10 . C9 . 136.1(2) yes
N9 . N10 . C9 . 106.2(3) yes
N10 . N9 . C11 . 109.4(3) yes
N10 . N9 . B2 . 120.0(3) yes
C11 . N9 . B2 . 130.6(3) yes
Fe1 . N2 . N1 . 117.6(2) yes
Fe1 . N2 . C1 . 137.3(3) yes
N1 . N2 . C1 . 104.6(3) yes
Fe1 . N4 . N3 . 117.14(19) yes
Fe1 . N4 . C4 . 136.7(3) yes
N3 . N4 . C4 . 105.7(3) yes
N12 . N11 . C14 . 109.3(3) yes
N12 . N11 . B2 . 120.5(3) yes
C14 . N11 . B2 . 129.9(3) yes
Fe1 . N12 . N11 . 117.1(2) yes
Fe1 . N12 . C12 . 136.3(3) yes
N11 . N12 . C12 . 105.8(3) yes
C8 . N7 . C7 . 102.9(3) yes
C15 . N15 . C16 . 103.1(3) yes
H10 . C10 . C11 . 127.6 no
H10 . C10 . C9 . 127.6 no
C11 . C10 . C9 . 104.7(3) yes
N15 . C15 . N14 . 113.3(3) yes
N15 . C15 . N16 . 123.8(3) yes
N14 . C15 . N16 . 123.0(3) yes
N1 . C3 . H31 . 125.8 no
N1 . C3 . C2 . 109.1(4) yes
H31 . C3 . C2 . 125.1 no
C10 . C11 . N9 . 108.8(3) yes
C10 . C11 . H111 . 125.6 no
N9 . C11 . H111 . 125.6 no
N3 . C6 . H61 . 125.5 no
N3 . C6 . C5 . 108.6(3) yes
H61 . C6 . C5 . 125.9 no
N7 . C8 . N5 . 112.2(3) yes
N7 . C8 . H8 . 123.8 no
N5 . C8 . H8 . 124.0 no
N4 . C4 . H41 . 124.1 no
N4 . C4 . C5 . 111.5(4) yes
H41 . C4 . C5 . 124.4 no
N7 . C7 . N6 . 113.3(3) yes
N7 . C7 . N8 . 123.6(3) yes
N6 . C7 . N8 . 123.1(3) yes
N15 . C16 . N13 . 112.2(3) yes
N15 . C16 . H16 . 123.4 no
N13 . C16 . H16 . 124.4 no
C15 . N16 . H3 . 118.4(17) no
C15 . N16 . H6 . 118.4(17) no
H3 . N16 . H6 . 123(3) no
C7 . N8 . H4 . 121.1(16) no
C7 . N8 . H5 . 119.8(17) no
H4 . N8 . H5 . 119(2) no
N11 . C14 . H14 . 125.6 no
N11 . C14 . C13 . 108.7(4) yes
H14 . C14 . C13 . 125.7 no
N13 . B2 . N9 . 108.1(3) yes
N13 . B2 . N11 . 110.5(3) yes
N9 . B2 . N11 . 108.4(3) yes
N13 . B2 . H2 . 110.3 no
N9 . B2 . H2 . 109.8 no
N11 . B2 . H2 . 109.7 no
N5 . B1 . N3 . 109.5(3) yes
N5 . B1 . N1 . 109.4(3) yes
N3 . B1 . N1 . 108.6(3) yes
N5 . B1 . H1 . 109.8 no
N3 . B1 . H1 . 109.7 no
N1 . B1 . H1 . 109.8 no
C10 . C9 . N10 . 110.9(3) yes
C10 . C9 . H9 . 124.8 no
N10 . C9 . H9 . 124.3 no
C3 . C2 . H21 . 127.8 no
C3 . C2 . C1 . 104.4(4) yes
H21 . C2 . C1 . 127.8 no
C2 . C1 . N2 . 112.7(4) yes
C2 . C1 . H11 . 123.7 no
N2 . C1 . H11 . 123.6 no
N12 . C12 . H12 . 124.7 no
N12 . C12 . C13 . 111.4(4) yes
H12 . C12 . C13 . 123.9 no
C12 . C13 . C14 . 104.8(4) yes
C12 . C13 . H13 . 127.8 no
C14 . C13 . H13 . 127.5 no
C6 . C5 . C4 . 104.9(3) yes
C6 . C5 . H51 . 127.7 no
C4 . C5 . H51 . 127.4 no

loop_
_geom_bond_atom_site_label_1
_geom_bond_site_symmetry_1
_geom_bond_atom_site_label_2
_geom_bond_site_symmetry_2
_geom_bond_distance
_geom_bond_publ_flag
Fe1 . N6 . 2.127(3) yes
Fe1 . N14 . 2.131(3) yes
Fe1 . N10 . 2.163(3) yes
Fe1 . N2 . 2.166(3) yes
Fe1 . N4 . 2.183(3) yes
Fe1 . N12 . 2.175(3) yes
N6 . N5 . 1.383(4) yes
N6 . C7 . 1.328(4) yes
N3 . N4 . 1.368(4) yes
N3 . C6 . 1.343(4) yes
N3 . B1 . 1.543(5) yes
N14 . N13 . 1.372(4) yes
N14 . C15 . 1.332(4) yes
N1 . N2 . 1.367(4) yes
N1 . C3 . 1.338(5) yes
N1 . B1 . 1.527(5) yes
N13 . C16 . 1.328(4) yes
N13 . B2 . 1.548(5) yes
N5 . C8 . 1.320(4) yes
N5 . B1 . 1.549(4) yes
N10 . N9 . 1.366(4) yes
N10 . C9 . 1.324(5) yes
N9 . C11 . 1.333(5) yes
N9 . B2 . 1.540(5) yes
N2 . C1 . 1.324(5) yes
N4 . C4 . 1.334(5) yes
N11 . N12 . 1.363(4) yes
N11 . C14 . 1.350(5) yes
N11 . B2 . 1.537(5) yes
N12 . C12 . 1.324(5) yes
N7 . C8 . 1.339(5) yes
N7 . C7 . 1.351(4) yes
N15 . C15 . 1.342(5) yes
N15 . C16 . 1.328(5) yes
C10 . H10 . 0.934 no
C10 . C11 . 1.370(6) yes
C10 . C9 . 1.380(6) yes
C15 . N16 . 1.360(5) yes
C3 . H31 . 0.931 no
C3 . C2 . 1.354(6) yes
C11 . H111 . 0.928 no
C6 . H61 . 0.930 no
C6 . C5 . 1.372(6) yes
C8 . H8 . 0.927 no
C4 . H41 . 0.929 no
C4 . C5 . 1.371(6) yes
C7 . N8 . 1.354(5) yes
C16 . H16 . 0.927 no
N16 . H3 . 0.932(14) no
N16 . H6 . 0.930(14) no
N8 . H4 . 0.9996(10) no
N8 . H5 . 0.931(14) no
C14 . H14 . 0.928 no
C14 . C13 . 1.357(7) yes
B2 . H2 . 0.979 no
B1 . H1 . 0.980 no
C9 . H9 . 0.931 no
C2 . H21 . 0.925 no
C2 . C1 . 1.358(7) yes
C1 . H11 . 0.934 no
C12 . H12 . 0.934 no
C12 . C13 . 1.382(7) yes
C13 . H13 . 0.932 no
C5 . H51 . 0.931 no

loop_
_geom_hbond_atom_site_label_D
_geom_hbond_site_symmetry_D
_geom_hbond_atom_site_label_H
_geom_hbond_site_symmetry_H
_geom_hbond_atom_site_label_A
_geom_hbond_site_symmetry_A
_geom_hbond_angle_DHA
_geom_hbond_distance_DH
_geom_hbond_distance_HA
_geom_hbond_distance_DA
_geom_hbond_publ_flag
N16 . H3 . N7 1_655 176(5) 0.932(14) 2.153(15) 3.084(6) yes
N8 . H5 . N15 1_455 171(4) 0.931(14) 2.156(16) 3.079(6) yes
